data_4036168
loop_
_publ_author_name
'Wallbaum, Jan'
'Jones, Peter G.'
'Werz, Daniel B.'

_publ_section_title
;
 Reacting cyclopropenones with arynes: access to spirocyclic
 xanthene-cyclopropene motifs.
;
_journal_issue 7
_journal_name_full 'The Journal of organic chemistry'
_journal_page_first 3730
_journal_page_last 3734
_journal_paper_doi 10.1021/acs.joc.5b00330
_journal_volume 80
_journal_year 2015
_chemical_formula_sum 'C27 H18 O'
_chemical_formula_weight 358.41
_space_group_IT_number 14
_space_group_name_Hall '-P 2ybc'
_space_group_name_H-M_alt 'P 1 21/c 1'
_symmetry_cell_setting monoclinic
_symmetry_space_group_name_H-M 'P 1 21/c 1'
_atom_sites_solution_hydrogens geom
_atom_sites_solution_primary direct
_atom_sites_solution_secondary difmap
_audit_creation_method SHELXL-97
_cell_angle_alpha 90.00
_cell_angle_beta 113.875(8)
_cell_angle_gamma 90.00
_cell_formula_units_Z 8
_cell_length_a 18.2665(13)
_cell_length_b 11.8338(7)
_cell_length_c 19.3611(14)
_cell_measurement_reflns_used 8711
_cell_measurement_temperature 100(2)
_cell_measurement_theta_max 24.8480
_cell_measurement_theta_min 2.5800
_cell_volume 3827.0(5)
_computing_cell_refinement
;
CrysAlisPro, Agilent Technologies,
Version 1.171.36.28 (release 01-02-2013 CrysAlis171 .NET)
(compiled Feb  1 2013,16:14:44)
;
_computing_data_collection
;
CrysAlisPro, Agilent Technologies,
Version 1.171.36.28 (release 01-02-2013 CrysAlis171 .NET)
(compiled Feb  1 2013,16:14:44)
;
_computing_data_reduction
;
CrysAlisPro, Agilent Technologies,
Version 1.171.36.28 (release 01-02-2013 CrysAlis171 .NET)
(compiled Feb  1 2013,16:14:44)
;
_computing_molecular_graphics 'Siemens XP'
_computing_publication_material SHELXL-97
_computing_structure_refinement 'SHELXL-97 (Sheldrick, 1997)'
_computing_structure_solution 'SHELXS-97 (Sheldrick, 1990)'
_diffrn_ambient_temperature 100(2)
_diffrn_detector_area_resol_mean 16.1419
_diffrn_measured_fraction_theta_full 0.999
_diffrn_measured_fraction_theta_max 0.999
_diffrn_measurement_device_type 'Oxford Diffraction Xcalibur, Eos'
_diffrn_measurement_method \w-scan
_diffrn_radiation_monochromator graphite
_diffrn_radiation_source 'Enhance (Mo) X-ray Source'
_diffrn_radiation_type MoK\a
_diffrn_radiation_wavelength 0.71073
_diffrn_reflns_av_R_equivalents 0.0816
_diffrn_reflns_av_sigmaI/netI 0.0501
_diffrn_reflns_limit_h_max 24
_diffrn_reflns_limit_h_min -24
_diffrn_reflns_limit_k_max 15
_diffrn_reflns_limit_k_min -15
_diffrn_reflns_limit_l_max 25
_diffrn_reflns_limit_l_min -25
_diffrn_reflns_number 93760
_diffrn_reflns_theta_full 28.28
_diffrn_reflns_theta_max 28.28
_diffrn_reflns_theta_min 2.30
_exptl_absorpt_coefficient_mu 0.074
_exptl_absorpt_correction_type none
_exptl_crystal_colour colourless
_exptl_crystal_density_diffrn 1.244
_exptl_crystal_density_meas ?
_exptl_crystal_density_method 'not measured'
_exptl_crystal_description tablet
_exptl_crystal_F_000 1504
_exptl_crystal_size_max 0.40
_exptl_crystal_size_mid 0.35
_exptl_crystal_size_min 0.15
_refine_diff_density_max 0.286
_refine_diff_density_min -0.268
_refine_diff_density_rms 0.047
_refine_ls_extinction_method none
_refine_ls_goodness_of_fit_ref 1.040
_refine_ls_hydrogen_treatment constr
_refine_ls_matrix_type full
_refine_ls_number_parameters 505
_refine_ls_number_reflns 9486
_refine_ls_number_restraints 0
_refine_ls_restrained_S_all 1.040
_refine_ls_R_factor_all 0.0773
_refine_ls_R_factor_gt 0.0507
_refine_ls_shift/su_max 0.006
_refine_ls_shift/su_mean 0.001
_refine_ls_structure_factor_coef Fsqd
_refine_ls_weighting_details 'calc w=1/[\s^2^(Fo^2^)+(0.0331P)^2^+1.1047P] where P=(Fo^2^+2Fc^2^)/3'
_refine_ls_weighting_scheme calc
_refine_ls_wR_factor_gt 0.0969
_refine_ls_wR_factor_ref 0.1079
_reflns_number_gt 6913
_reflns_number_total 9486
_reflns_threshold_expression >2sigma(I)
_cod_data_source_file jo5b00330_si_002.cif
_cod_data_source_block neporp
_cod_depositor_comments
;
The following automatic conversions were performed:

data item '_exptl_crystal_density_meas' value 'not measured' was
changed to '?' -- the value is perceived as not measured.

Automatic conversion script
Id: cif_fix_values 6909 2019-04-08 15:41:33Z antanas 
;
_cod_original_cell_volume 3827.0(4)
_cod_original_sg_symbol_H-M 'P 21/c'
_cod_database_code 4036168

loop_
_symmetry_equiv_pos_as_xyz
'x, y, z'
'-x, y+1/2, -z+1/2'
'-x, -y, -z'
'x, -y-1/2, z-1/2'

loop_
_atom_site_label
_atom_site_type_symbol
_atom_site_fract_x
_atom_site_fract_y
_atom_site_fract_z
_atom_site_U_iso_or_equiv
_atom_site_adp_type
_atom_site_occupancy
_atom_site_symmetry_multiplicity
_atom_site_calc_flag
_atom_site_refinement_flags
C1 C 0.48651(9) 0.91514(13) 0.39886(8) 0.0232(3) Uani 1 1 d .
H1 H 0.5254 0.9676 0.4296 0.028 Uiso 1 1 calc R
C1A C 0.44753(8) 0.93561(12) 0.32133(8) 0.0170(3) Uani 1 1 d .
C2 C 0.47007(9) 0.82098(13) 0.43204(9) 0.0259(3) Uani 1 1 d .
H2 H 0.4971 0.8093 0.4849 0.031 Uiso 1 1 calc R
C3 C 0.41385(9) 0.74351(13) 0.38767(9) 0.0243(3) Uani 1 1 d .
H3 H 0.4027 0.6781 0.4102 0.029 Uiso 1 1 calc R
C4 C 0.37387(9) 0.76099(12) 0.31076(8) 0.0210(3) Uani 1 1 d .
H4 H 0.3353 0.7080 0.2803 0.025 Uiso 1 1 calc R
C4A C 0.39082(8) 0.85690(12) 0.27870(8) 0.0175(3) Uani 1 1 d .
C5 C 0.30253(9) 0.97817(13) 0.09103(8) 0.0220(3) Uani 1 1 d .
H5 H 0.2636 0.9214 0.0676 0.026 Uiso 1 1 calc R
C5A C 0.35511(8) 0.96755(12) 0.16649(8) 0.0177(3) Uani 1 1 d .
C6 C 0.30724(9) 1.07164(13) 0.05038(8) 0.0251(3) Uani 1 1 d .
H6 H 0.2715 1.0793 -0.0011 0.030 Uiso 1 1 calc R
C7 C 0.36410(9) 1.15423(14) 0.08473(9) 0.0259(3) Uani 1 1 d .
H7 H 0.3676 1.2185 0.0568 0.031 Uiso 1 1 calc R
C8 C 0.41600(9) 1.14280(13) 0.16022(8) 0.0222(3) Uani 1 1 d .
H8 H 0.4546 1.2000 0.1835 0.027 Uiso 1 1 calc R
C8A C 0.41258(8) 1.04900(12) 0.20259(8) 0.0172(3) Uani 1 1 d .
C9 C 0.46587(8) 1.03640(12) 0.28465(8) 0.0172(3) Uani 1 1 d .
C9A C 0.55044(8) 1.08350(12) 0.31752(8) 0.0186(3) Uani 1 1 d .
C9B C 0.49727(8) 1.14243(12) 0.33067(8) 0.0187(3) Uani 1 1 d .
C10 C 0.64757(9) 0.95534(13) 0.29942(8) 0.0248(3) Uani 1 1 d .
H10 H 0.6047 0.9087 0.2680 0.030 Uiso 1 1 calc R
C10A C 0.63149(8) 1.05420(12) 0.33010(8) 0.0190(3) Uani 1 1 d .
C11 C 0.72593(10) 0.92482(15) 0.31457(9) 0.0320(4) Uani 1 1 d .
H11 H 0.7365 0.8573 0.2937 0.038 Uiso 1 1 calc R
C12 C 0.78875(10) 0.99247(15) 0.36007(9) 0.0316(4) Uani 1 1 d .
H12 H 0.8424 0.9715 0.3704 0.038 Uiso 1 1 calc R
C13 C 0.77333(9) 1.09077(14) 0.39053(9) 0.0278(4) Uani 1 1 d .
H13 H 0.8165 1.1373 0.4216 0.033 Uiso 1 1 calc R
C14 C 0.69575(9) 1.12184(13) 0.37624(8) 0.0225(3) Uani 1 1 d .
H14 H 0.6858 1.1892 0.3977 0.027 Uiso 1 1 calc R
C15 C 0.51267(9) 1.33124(12) 0.39028(8) 0.0211(3) Uani 1 1 d .
H15 H 0.5657 1.3362 0.3931 0.025 Uiso 1 1 calc R
C15A C 0.46680(8) 1.23464(12) 0.36017(8) 0.0176(3) Uani 1 1 d .
C16 C 0.48072(10) 1.41960(13) 0.41592(8) 0.0251(3) Uani 1 1 d .
H16 H 0.5114 1.4861 0.4350 0.030 Uiso 1 1 calc R
C17 C 0.40418(10) 1.41135(13) 0.41381(9) 0.0257(3) Uani 1 1 d .
H17 H 0.3828 1.4718 0.4322 0.031 Uiso 1 1 calc R
C18 C 0.35879(9) 1.31528(13) 0.38502(9) 0.0246(3) Uani 1 1 d .
H18 H 0.3066 1.3095 0.3843 0.029 Uiso 1 1 calc R
C19 C 0.38925(9) 1.22779(12) 0.35740(8) 0.0207(3) Uani 1 1 d .
H19 H 0.3574 1.1628 0.3365 0.025 Uiso 1 1 calc R
O1 O 0.34756(6) 0.86871(8) 0.20144(5) 0.0220(2) Uani 1 1 d .
C1' C -0.06580(9) 0.26533(14) 0.29141(8) 0.0248(3) Uani 1 1 d .
H1' H -0.0583 0.2129 0.2577 0.030 Uiso 1 1 calc R
C1A' C -0.00551(8) 0.34295(12) 0.32960(8) 0.0187(3) Uani 1 1 d .
C2' C -0.13633(10) 0.26342(15) 0.30186(9) 0.0292(4) Uani 1 1 d .
H2' H -0.1766 0.2096 0.2756 0.035 Uiso 1 1 calc R
C3' C -0.14848(9) 0.33976(14) 0.35053(9) 0.0262(3) Uani 1 1 d .
H3' H -0.1971 0.3385 0.3573 0.031 Uiso 1 1 calc R
C4' C -0.08987(9) 0.41762(13) 0.38911(8) 0.0230(3) Uani 1 1 d .
H4' H -0.0977 0.4700 0.4227 0.028 Uiso 1 1 calc R
C4A' C -0.01942(9) 0.41826(12) 0.37809(8) 0.0194(3) Uani 1 1 d .
C5' C 0.13655(9) 0.62633(13) 0.42420(9) 0.0265(4) Uani 1 1 d .
H5' H 0.1211 0.6730 0.4559 0.032 Uiso 1 1 calc R
C5A' C 0.09667(9) 0.52538(13) 0.39607(8) 0.0209(3) Uani 1 1 d .
C6' C 0.19907(10) 0.65790(14) 0.40537(9) 0.0313(4) Uani 1 1 d .
H6' H 0.2271 0.7263 0.4245 0.038 Uiso 1 1 calc R
C7' C 0.22072(9) 0.58996(14) 0.35870(9) 0.0307(4) Uani 1 1 d .
H7' H 0.2642 0.6112 0.3465 0.037 Uiso 1 1 calc R
C8' C 0.17927(9) 0.49091(14) 0.32969(8) 0.0255(3) Uani 1 1 d .
H8' H 0.1938 0.4460 0.2966 0.031 Uiso 1 1 calc R
C8A' C 0.11648(8) 0.45585(12) 0.34826(8) 0.0196(3) Uani 1 1 d .
C9' C 0.07081(9) 0.34908(12) 0.31777(8) 0.0193(3) Uani 1 1 d .
C9A' C 0.07447(9) 0.29374(13) 0.24913(8) 0.0210(3) Uani 1 1 d .
C9B' C 0.11434(9) 0.24172(13) 0.31263(8) 0.0207(3) Uani 1 1 d .
C10' C -0.00729(9) 0.39290(14) 0.13109(9) 0.0260(3) Uani 1 1 d .
H10' H -0.0266 0.4417 0.1590 0.031 Uiso 1 1 calc R
C10" C 0.04765(9) 0.30774(13) 0.16827(8) 0.0211(3) Uani 1 1 d .
C11' C -0.03365(10) 0.40627(15) 0.05370(9) 0.0316(4) Uani 1 1 d .
H11' H -0.0712 0.4639 0.0286 0.038 Uiso 1 1 calc R
C12' C -0.00551(11) 0.33599(15) 0.01287(9) 0.0336(4) Uani 1 1 d .
H12' H -0.0239 0.3455 -0.0402 0.040 Uiso 1 1 calc R
C13' C 0.04922(10) 0.25185(15) 0.04888(9) 0.0312(4) Uani 1 1 d .
H13' H 0.0687 0.2040 0.0207 0.037 Uiso 1 1 calc R
C14' C 0.07569(10) 0.23756(14) 0.12645(8) 0.0255(3) Uani 1 1 d .
H14' H 0.1131 0.1796 0.1512 0.031 Uiso 1 1 calc R
C15" C 0.16794(9) 0.15375(12) 0.35637(8) 0.0202(3) Uani 1 1 d .
C15' C 0.18786(9) 0.06337(13) 0.32046(9) 0.0258(3) Uani 1 1 d .
H15' H 0.1633 0.0571 0.2670 0.031 Uiso 1 1 calc R
C16' C 0.24310(10) -0.01680(14) 0.36250(10) 0.0311(4) Uani 1 1 d .
H16' H 0.2565 -0.0778 0.3378 0.037 Uiso 1 1 calc R
C17' C 0.27892(10) -0.00814(14) 0.44050(10) 0.0317(4) Uani 1 1 d .
H17' H 0.3176 -0.0624 0.4692 0.038 Uiso 1 1 calc R
C18' C 0.25858(10) 0.07927(14) 0.47679(9) 0.0293(4) Uani 1 1 d .
H18' H 0.2827 0.0842 0.5303 0.035 Uiso 1 1 calc R
C19' C 0.20305(9) 0.15973(13) 0.43508(8) 0.0236(3) Uani 1 1 d .
H19' H 0.1888 0.2192 0.4602 0.028 Uiso 1 1 calc R
O1' O 0.03656(6) 0.49835(9) 0.41928(6) 0.0260(2) Uani 1 1 d .

loop_
_atom_site_aniso_label
_atom_site_aniso_U_11
_atom_site_aniso_U_22
_atom_site_aniso_U_33
_atom_site_aniso_U_23
_atom_site_aniso_U_13
_atom_site_aniso_U_12
C1 0.0221(8) 0.0247(8) 0.0192(7) -0.0012(6) 0.0044(6) -0.0027(6)
C1A 0.0156(7) 0.0173(7) 0.0177(7) -0.0008(6) 0.0062(6) 0.0017(6)
C2 0.0280(9) 0.0297(9) 0.0168(7) 0.0036(6) 0.0057(6) -0.0005(7)
C3 0.0263(8) 0.0213(8) 0.0266(8) 0.0054(6) 0.0121(7) 0.0010(6)
C4 0.0203(8) 0.0184(7) 0.0235(8) -0.0022(6) 0.0081(6) -0.0024(6)
C4A 0.0150(7) 0.0204(7) 0.0155(7) -0.0013(6) 0.0044(6) 0.0019(6)
C5 0.0181(7) 0.0276(8) 0.0182(7) -0.0037(6) 0.0051(6) -0.0027(6)
C5A 0.0173(7) 0.0190(7) 0.0175(7) 0.0003(6) 0.0077(6) 0.0021(6)
C6 0.0244(8) 0.0317(9) 0.0157(7) 0.0017(6) 0.0045(6) 0.0027(7)
C7 0.0290(9) 0.0267(8) 0.0220(8) 0.0057(6) 0.0103(7) 0.0016(7)
C8 0.0208(8) 0.0225(8) 0.0225(8) 0.0001(6) 0.0077(6) -0.0022(6)
C8A 0.0161(7) 0.0186(7) 0.0179(7) -0.0016(6) 0.0078(6) 0.0017(6)
C9 0.0160(7) 0.0181(7) 0.0161(7) -0.0019(6) 0.0052(6) -0.0009(6)
C9A 0.0196(7) 0.0190(7) 0.0153(7) 0.0001(6) 0.0050(6) -0.0034(6)
C9B 0.0196(7) 0.0186(7) 0.0156(7) -0.0003(6) 0.0049(6) -0.0046(6)
C10 0.0226(8) 0.0306(9) 0.0192(7) -0.0036(6) 0.0064(6) -0.0013(7)
C10A 0.0177(7) 0.0236(8) 0.0151(7) 0.0059(6) 0.0057(6) -0.0004(6)
C11 0.0296(9) 0.0408(10) 0.0263(8) -0.0021(7) 0.0119(7) 0.0073(8)
C12 0.0184(8) 0.0462(11) 0.0299(9) 0.0069(8) 0.0095(7) 0.0047(7)
C13 0.0195(8) 0.0313(9) 0.0276(8) 0.0073(7) 0.0044(7) -0.0051(7)
C14 0.0210(8) 0.0210(8) 0.0218(8) 0.0060(6) 0.0048(6) -0.0014(6)
C15 0.0216(8) 0.0225(8) 0.0192(7) 0.0003(6) 0.0082(6) -0.0045(6)
C15A 0.0191(7) 0.0188(7) 0.0126(7) 0.0017(5) 0.0041(6) -0.0016(6)
C16 0.0325(9) 0.0206(8) 0.0216(8) -0.0038(6) 0.0105(7) -0.0060(7)
C17 0.0319(9) 0.0228(8) 0.0245(8) -0.0013(6) 0.0134(7) 0.0031(7)
C18 0.0211(8) 0.0271(8) 0.0261(8) 0.0018(7) 0.0101(7) 0.0009(6)
C19 0.0202(7) 0.0193(7) 0.0199(7) 0.0005(6) 0.0051(6) -0.0035(6)
O1 0.0239(6) 0.0204(5) 0.0168(5) 0.0001(4) 0.0031(4) -0.0052(4)
C1' 0.0248(8) 0.0295(8) 0.0200(8) -0.0043(6) 0.0089(6) -0.0028(7)
C1A' 0.0187(7) 0.0207(7) 0.0151(7) 0.0027(6) 0.0053(6) 0.0011(6)
C2' 0.0233(8) 0.0358(9) 0.0253(8) -0.0058(7) 0.0065(7) -0.0093(7)
C3' 0.0203(8) 0.0335(9) 0.0261(8) 0.0028(7) 0.0106(7) -0.0006(7)
C4' 0.0258(8) 0.0234(8) 0.0214(7) 0.0009(6) 0.0113(6) 0.0033(6)
C4A' 0.0204(7) 0.0200(7) 0.0162(7) 0.0014(6) 0.0056(6) 0.0000(6)
C5' 0.0255(8) 0.0229(8) 0.0233(8) 0.0010(6) 0.0017(7) -0.0018(7)
C5A' 0.0178(7) 0.0229(8) 0.0183(7) 0.0033(6) 0.0035(6) -0.0007(6)
C6' 0.0261(9) 0.0259(9) 0.0302(9) 0.0082(7) -0.0005(7) -0.0066(7)
C7' 0.0202(8) 0.0384(10) 0.0283(9) 0.0135(8) 0.0043(7) -0.0052(7)
C8' 0.0196(8) 0.0337(9) 0.0218(8) 0.0085(7) 0.0069(6) 0.0019(7)
C8A' 0.0166(7) 0.0226(7) 0.0158(7) 0.0050(6) 0.0026(6) 0.0021(6)
C9' 0.0195(7) 0.0217(7) 0.0165(7) 0.0011(6) 0.0069(6) 0.0015(6)
C9A' 0.0193(7) 0.0240(8) 0.0201(7) -0.0009(6) 0.0084(6) 0.0011(6)
C9B' 0.0200(8) 0.0235(8) 0.0198(7) -0.0010(6) 0.0091(6) -0.0006(6)
C10' 0.0235(8) 0.0271(8) 0.0244(8) 0.0005(6) 0.0065(7) -0.0033(7)
C10" 0.0192(7) 0.0269(8) 0.0160(7) -0.0003(6) 0.0058(6) -0.0060(6)
C11' 0.0292(9) 0.0323(9) 0.0241(8) 0.0066(7) 0.0013(7) -0.0064(7)
C12' 0.0387(10) 0.0405(10) 0.0153(8) 0.0011(7) 0.0044(7) -0.0164(8)
C13' 0.0389(10) 0.0356(10) 0.0208(8) -0.0074(7) 0.0139(7) -0.0121(8)
C14' 0.0273(8) 0.0278(8) 0.0211(8) -0.0020(6) 0.0095(7) -0.0035(7)
C15" 0.0189(7) 0.0203(7) 0.0223(7) 0.0006(6) 0.0092(6) -0.0014(6)
C15' 0.0280(9) 0.0266(8) 0.0225(8) -0.0014(6) 0.0100(7) 0.0011(7)
C16' 0.0383(10) 0.0241(8) 0.0349(9) 0.0002(7) 0.0190(8) 0.0062(7)
C17' 0.0311(9) 0.0252(9) 0.0355(9) 0.0096(7) 0.0101(8) 0.0049(7)
C18' 0.0336(9) 0.0274(9) 0.0216(8) 0.0053(7) 0.0058(7) -0.0023(7)
C19' 0.0285(8) 0.0211(8) 0.0222(8) 0.0002(6) 0.0114(7) -0.0016(6)
O1' 0.0273(6) 0.0269(6) 0.0267(6) -0.0083(5) 0.0139(5) -0.0070(5)

loop_
_atom_type_symbol
_atom_type_description
_atom_type_scat_dispersion_real
_atom_type_scat_dispersion_imag
_atom_type_scat_source
C C 0.0033 0.0016 'International Tables Vol C Tables 4.2.6.8 and 6.1.1.4'
H H 0.0000 0.0000 'International Tables Vol C Tables 4.2.6.8 and 6.1.1.4'
O O 0.0106 0.0060 'International Tables Vol C Tables 4.2.6.8 and 6.1.1.4'

loop_
_geom_angle_atom_site_label_1
_geom_angle_atom_site_label_2
_geom_angle_atom_site_label_3
_geom_angle
C2 C1 C1A 121.88(14)
C4A C1A C1 117.07(13)
C4A C1A C9 120.64(12)
C1 C1A C9 122.29(13)
C1 C2 C3 119.51(14)
C4 C3 C2 120.30(14)
C3 C4 C4A 119.20(14)
C4 C4A C1A 122.04(13)
C4 C4A O1 115.59(12)
C1A C4A O1 122.37(13)
C6 C5 C5A 119.68(14)
C8A C5A O1 123.02(12)
C8A C5A C5 121.74(13)
O1 C5A C5 115.21(12)
C5 C6 C7 119.97(14)
C6 C7 C8 119.74(14)
C7 C8 C8A 121.43(14)
C5A C8A C8 117.44(13)
C5A C8A C9 119.97(13)
C8 C8A C9 122.55(13)
C1A C9 C8A 114.17(12)
C1A C9 C9B 119.16(12)
C8A C9 C9B 118.13(12)
C1A C9 C9A 118.66(12)
C8A C9 C9A 121.49(12)
C9B C9 C9A 50.89(9)
C9B C9A C10A 153.13(14)
C9B C9A C9 64.26(10)
C10A C9A C9 141.55(13)
C9A C9B C15A 156.92(14)
C9A C9B C9 64.85(10)
C15A C9B C9 138.23(13)
C11 C10 C10A 120.32(15)
C10 C10A C14 118.90(14)
C10 C10A C9A 120.53(13)
C14 C10A C9A 120.50(14)
C12 C11 C10 120.16(16)
C11 C12 C13 119.89(15)
C14 C13 C12 120.56(15)
C13 C14 C10A 120.17(15)
C16 C15 C15A 119.94(14)
C15 C15A C19 119.38(14)
C15 C15A C9B 121.41(13)
C19 C15A C9B 119.20(13)
C15 C16 C17 120.21(14)
C18 C17 C16 120.17(15)
C19 C18 C17 120.12(15)
C18 C19 C15A 120.15(14)
C5A O1 C4A 119.05(11)
C2' C1' C1A' 121.06(15)
C4A' C1A' C1' 117.35(14)
C4A' C1A' C9' 120.40(13)
C1' C1A' C9' 122.22(13)
C1' C2' C3' 120.24(15)
C4' C3' C2' 120.01(15)
C3' C4' C4A' 119.01(14)
C4' C4A' O1' 115.45(13)
C4' C4A' C1A' 122.33(14)
O1' C4A' C1A' 122.22(13)
C6' C5' C5A' 119.10(16)
O1' C5A' C5' 115.52(14)
O1' C5A' C8A' 122.30(13)
C5' C5A' C8A' 122.18(15)
C7' C6' C5' 120.04(15)
C6' C7' C8' 120.23(16)
C7' C8' C8A' 121.21(16)
C5A' C8A' C8' 117.22(14)
C5A' C8A' C9' 120.52(13)
C8' C8A' C9' 122.26(14)
C8A' C9' C1A' 112.57(12)
C8A' C9' C9A' 119.85(13)
C1A' C9' C9A' 119.22(12)
C8A' C9' C9B' 120.48(12)
C1A' C9' C9B' 120.70(13)
C9A' C9' C9B' 50.90(9)
C9B' C9A' C10" 152.84(15)
C9B' C9A' C9' 65.20(11)
C10" C9A' C9' 141.92(14)
C9A' C9B' C15" 151.78(15)
C9A' C9B' C9' 63.91(10)
C15" C9B' C9' 144.12(13)
C11' C10' C10" 120.14(16)
C14' C10" C10' 119.08(14)
C14' C10" C9A' 121.11(14)
C10' C10" C9A' 119.81(14)
C12' C11' C10' 120.21(16)
C11' C12' C13' 120.35(15)
C12' C13' C14' 119.79(16)
C13' C14' C10" 120.43(15)
C19' C15" C15' 118.92(14)
C19' C15" C9B' 120.42(14)
C15' C15" C9B' 120.62(13)
C16' C15' C15" 120.35(14)
C15' C16' C17' 120.04(15)
C18' C17' C16' 120.24(15)
C17' C18' C19' 120.06(15)
C18' C19' C15" 120.36(15)
C5A' O1' C4A' 118.01(11)

loop_
_geom_bond_atom_site_label_1
_geom_bond_atom_site_label_2
_geom_bond_distance
C1 C2 1.379(2)
C1 C1A 1.3978(19)
C1A C4A 1.3892(19)
C1A C9 1.494(2)
C2 C3 1.385(2)
C3 C4 1.383(2)
C4 C4A 1.387(2)
C4A O1 1.3873(16)
C5 C6 1.380(2)
C5 C5A 1.3917(19)
C5A C8A 1.388(2)
C5A O1 1.3858(17)
C6 C7 1.385(2)
C7 C8 1.390(2)
C8 C8A 1.397(2)
C8A C9 1.4972(19)
C9 C9B 1.5112(19)
C9 C9A 1.5187(19)
C9A C9B 1.302(2)
C9A C10A 1.442(2)
C9B C15A 1.444(2)
C10 C11 1.388(2)
C10 C10A 1.396(2)
C10A C14 1.403(2)
C11 C12 1.384(2)
C12 C13 1.384(2)
C13 C14 1.379(2)
C15 C16 1.384(2)
C15 C15A 1.398(2)
C15A C19 1.398(2)
C16 C17 1.386(2)
C17 C18 1.384(2)
C18 C19 1.381(2)
C1' C2' 1.383(2)
C1' C1A' 1.394(2)
C1A' C4A' 1.390(2)
C1A' C9' 1.503(2)
C2' C3' 1.387(2)
C3' C4' 1.381(2)
C4' C4A' 1.387(2)
C4A' O1' 1.3855(17)
C5' C6' 1.383(2)
C5' C5A' 1.390(2)
C5A' O1' 1.3818(18)
C5A' C8A' 1.391(2)
C6' C7' 1.381(2)
C7' C8' 1.385(2)
C8' C8A' 1.397(2)
C8A' C9' 1.497(2)
C9' C9A' 1.507(2)
C9' C9B' 1.523(2)
C9A' C9B' 1.302(2)
C9A' C10" 1.448(2)
C9B' C15" 1.445(2)
C10' C11' 1.385(2)
C10' C10" 1.399(2)
C10" C14' 1.394(2)
C11' C12' 1.382(3)
C12' C13' 1.383(2)
C13' C14' 1.389(2)
C15" C19' 1.396(2)
C15" C15' 1.402(2)
C15' C16' 1.384(2)
C16' C17' 1.385(2)
C17' C18' 1.383(2)
C18' C19' 1.387(2)

loop_
_geom_torsion_atom_site_label_1
_geom_torsion_atom_site_label_2
_geom_torsion_atom_site_label_3
_geom_torsion_atom_site_label_4
_geom_torsion
C2 C1 C1A C4A 0.3(2)
C2 C1 C1A C9 -178.98(14)
C1A C1 C2 C3 0.5(2)
C1 C2 C3 C4 -0.7(2)
C2 C3 C4 C4A 0.0(2)
C3 C4 C4A C1A 0.8(2)
C3 C4 C4A O1 -179.34(13)
C1 C1A C4A C4 -0.9(2)
C9 C1A C4A C4 178.36(13)
C1 C1A C4A O1 179.20(13)
C9 C1A C4A O1 -1.5(2)
C6 C5 C5A C8A 0.2(2)
C6 C5 C5A O1 -177.60(13)
C5A C5 C6 C7 0.0(2)
C5 C6 C7 C8 -0.3(2)
C6 C7 C8 C8A 0.4(2)
O1 C5A C8A C8 177.52(13)
C5 C5A C8A C8 -0.1(2)
O1 C5A C8A C9 -4.7(2)
C5 C5A C8A C9 177.65(13)
C7 C8 C8A C5A -0.2(2)
C7 C8 C8A C9 -177.88(14)
C4A C1A C9 C8A 6.15(19)
C1 C1A C9 C8A -174.61(13)
C4A C1A C9 C9B 153.52(13)
C1 C1A C9 C9B -27.2(2)
C4A C1A C9 C9A -147.70(13)
C1 C1A C9 C9A 31.5(2)
C5A C8A C9 C1A -3.16(19)
C8 C8A C9 C1A 174.48(13)
C5A C8A C9 C9B -150.88(13)
C8 C8A C9 C9B 26.8(2)
C5A C8A C9 C9A 149.87(14)
C8 C8A C9 C9A -32.5(2)
C1A C9 C9A C9B -105.74(14)
C8A C9 C9A C9B 102.40(15)
C1A C9 C9A C10A 64.4(2)
C8A C9 C9A C10A -87.4(2)
C9B C9 C9A C10A 170.2(2)
C10A C9A C9B C15A 14.2(6)
C9 C9A C9B C15A -179.4(4)
C10A C9A C9B C9 -166.4(3)
C1A C9 C9B C9A 104.72(14)
C8A C9 C9B C9A -109.18(14)
C1A C9 C9B C15A -75.6(2)
C8A C9 C9B C15A 70.5(2)
C9A C9 C9B C15A 179.7(2)
C11 C10 C10A C14 0.1(2)
C11 C10 C10A C9A -177.00(14)
C9B C9A C10A C10 168.2(3)
C9 C9A C10A C10 8.0(3)
C9B C9A C10A C14 -8.9(4)
C9 C9A C10A C14 -168.98(17)
C10A C10 C11 C12 -0.2(2)
C10 C11 C12 C13 0.0(2)
C11 C12 C13 C14 0.3(2)
C12 C13 C14 C10A -0.4(2)
C10 C10A C14 C13 0.2(2)
C9A C10A C14 C13 177.31(14)
C16 C15 C15A C19 -1.0(2)
C16 C15 C15A C9B 177.98(13)
C9A C9B C15A C15 10.9(4)
C9 C9B C15A C15 -168.32(15)
C9A C9B C15A C19 -170.2(3)
C9 C9B C15A C19 10.6(3)
C15A C15 C16 C17 1.8(2)
C15 C16 C17 C18 -0.9(2)
C16 C17 C18 C19 -0.8(2)
C17 C18 C19 C15A 1.6(2)
C15 C15A C19 C18 -0.8(2)
C9B C15A C19 C18 -179.73(13)
C8A C5A O1 C4A 9.8(2)
C5 C5A O1 C4A -172.45(12)
C4 C4A O1 C5A 173.58(13)
C1A C4A O1 C5A -6.5(2)
C2' C1' C1A' C4A' -0.3(2)
C2' C1' C1A' C9' -178.29(14)
C1A' C1' C2' C3' 0.4(2)
C1' C2' C3' C4' -0.4(2)
C2' C3' C4' C4A' 0.3(2)
C3' C4' C4A' O1' -179.54(13)
C3' C4' C4A' C1A' -0.2(2)
C1' C1A' C4A' C4' 0.2(2)
C9' C1A' C4A' C4' 178.22(13)
C1' C1A' C4A' O1' 179.51(13)
C9' C1A' C4A' O1' -2.4(2)
C6' C5' C5A' O1' 178.17(13)
C6' C5' C5A' C8A' -1.3(2)
C5A' C5' C6' C7' 0.5(2)
C5' C6' C7' C8' 0.9(2)
C6' C7' C8' C8A' -1.7(2)
O1' C5A' C8A' C8' -178.88(13)
C5' C5A' C8A' C8' 0.6(2)
O1' C5A' C8A' C9' 2.0(2)
C5' C5A' C8A' C9' -178.59(13)
C7' C8' C8A' C5A' 0.9(2)
C7' C8' C8A' C9' -179.91(13)
C5A' C8A' C9' C1A' 13.16(18)
C8' C8A' C9' C1A' -165.97(13)
C5A' C8A' C9' C9A' 161.17(13)
C8' C8A' C9' C9A' -18.0(2)
C5A' C8A' C9' C9B' -139.23(14)
C8' C8A' C9' C9B' 41.6(2)
C4A' C1A' C9' C8A' -12.91(18)
C1' C1A' C9' C8A' 165.04(13)
C4A' C1A' C9' C9A' -161.14(13)
C1' C1A' C9' C9A' 16.8(2)
C4A' C1A' C9' C9B' 139.42(14)
C1' C1A' C9' C9B' -42.6(2)
C8A' C9' C9A' C9B' 106.69(15)
C1A' C9' C9A' C9B' -107.40(15)
C8A' C9' C9A' C10" -71.3(2)
C1A' C9' C9A' C10" 74.6(2)
C9B' C9' C9A' C10" -178.0(2)
C10" C9A' C9B' C15" 2.7(6)
C9' C9A' C9B' C15" -174.5(3)
C10" C9A' C9B' C9' 177.3(3)
C8A' C9' C9B' C9A' -105.42(15)
C1A' C9' C9B' C9A' 104.43(15)
C8A' C9' C9B' C15" 70.2(3)
C1A' C9' C9B' C15" -80.0(3)
C9A' C9' C9B' C15" 175.6(3)
C11' C10' C10" C14' 0.5(2)
C11' C10' C10" C9A' -179.53(14)
C9B' C9A' C10" C14' -4.5(4)
C9' C9A' C10" C14' 171.46(18)
C9B' C9A' C10" C10' 175.5(3)
C9' C9A' C10" C10' -8.6(3)
C10" C10' C11' C12' -0.3(2)
C10' C11' C12' C13' -0.1(2)
C11' C12' C13' C14' 0.4(2)
C12' C13' C14' C10" -0.2(2)
C10' C10" C14' C13' -0.2(2)
C9A' C10" C14' C13' 179.81(14)
C9A' C9B' C15" C19' 165.6(3)
C9' C9B' C15" C19' -6.0(3)
C9A' C9B' C15" C15' -12.0(4)
C9' C9B' C15" C15' 176.43(19)
C19' C15" C15' C16' -1.7(2)
C9B' C15" C15' C16' 175.92(15)
C15" C15' C16' C17' 0.1(3)
C15' C16' C17' C18' 1.2(3)
C16' C17' C18' C19' -1.0(3)
C17' C18' C19' C15" -0.6(2)
C15' C15" C19' C18' 2.0(2)
C9B' C15" C19' C18' -175.68(14)
C5' C5A' O1' C4A' 162.17(12)
C8A' C5A' O1' C4A' -18.35(19)
C4' C4A' O1' C5A' -162.04(13)
C1A' C4A' O1' C5A' 18.58(19)
